data_7213084
loop_
_publ_author_name
'Manh, Gabriel T.'
'Purseigle, Franck'
'Dubreuil, Didier'
'Prad\`ere, Jean Paul'
'Guingant, Andr\'e'
'Danion-Bougot, Ren\'ee'
'Danion, Daniel'
'Toupet, Loic'

_publ_section_title
;
 N-Thio- and N-selenophenacylamidines: electrophilic activation as a route
 to some 1-hetero-3-aza-4-dimethylaminobuta-1,3-dienes
;
_journal_issue 19
_journal_name_full 'Journal of the Chemical Society, Perkin Transactions 1'
_journal_page_first 2821
_journal_paper_doi 10.1039/a903150b
_journal_year 1999
_chemical_formula_sum 'C18 H21 N3 O2 S'
_chemical_formula_weight 343.44
_chemical_name_systematic
;
 ?
;
_space_group_IT_number 19
_symmetry_cell_setting orthorhombic
_symmetry_space_group_name_Hall 'P 2ac 2ab'
_symmetry_space_group_name_H-M 'P 21 21 21'
_atom_sites_solution_hydrogens geom
_atom_sites_solution_primary direct
_atom_sites_solution_secondary difmap
_audit_creation_method SHELXL-97
_cell_angle_alpha 90.00
_cell_angle_beta 90.00
_cell_angle_gamma 90.00
_cell_formula_units_Z 4
_cell_length_a 8.032(3)
_cell_length_b 13.044(2)
_cell_length_c 17.604(4)
_cell_measurement_temperature 293(2)
_cell_volume 1844.4(9)
_computing_structure_refinement 'SHELXL-97 (Sheldrick, 1997)'
_computing_structure_solution 'SHELXS-97 (Sheldrick, 1990)'
_diffrn_ambient_temperature 293(2)
_diffrn_measured_fraction_theta_full 0.890
_diffrn_measured_fraction_theta_max 0.890
_diffrn_radiation_monochromator graphite
_diffrn_radiation_source 'fine-focus sealed tube'
_diffrn_radiation_type MoK\a
_diffrn_radiation_wavelength 0.71069
_diffrn_reflns_av_R_equivalents 0.4246
_diffrn_reflns_av_sigmaI/netI 0.0107
_diffrn_reflns_limit_h_max 8
_diffrn_reflns_limit_h_min 0
_diffrn_reflns_limit_k_max 14
_diffrn_reflns_limit_k_min 0
_diffrn_reflns_limit_l_max 18
_diffrn_reflns_limit_l_min 0
_diffrn_reflns_number 1331
_diffrn_reflns_theta_full 22.98
_diffrn_reflns_theta_max 22.98
_diffrn_reflns_theta_min 4.19
_exptl_absorpt_coefficient_mu 0.190
_exptl_crystal_density_diffrn 1.237
_exptl_crystal_density_method 'not measured'
_exptl_crystal_description prism
_exptl_crystal_F_000 728
_exptl_crystal_size_max 0.45
_exptl_crystal_size_mid 0.30
_exptl_crystal_size_min 0.30
_refine_diff_density_max 0.179
_refine_diff_density_min -0.184
_refine_diff_density_rms 0.042
_refine_ls_abs_structure_details 'Flack H D (1983), Acta Cryst. A39, 876-881'
_refine_ls_abs_structure_Flack 0.45(16)
_refine_ls_extinction_coef 0.004(2)
_refine_ls_extinction_expression Fc^*^=kFc[1+0.001xFc^2^\l^3^/sin(2\q)]^-1/4^
_refine_ls_extinction_method SHELXL
_refine_ls_goodness_of_fit_ref 1.180
_refine_ls_hydrogen_treatment mixed
_refine_ls_matrix_type full
_refine_ls_number_parameters 218
_refine_ls_number_reflns 1330
_refine_ls_number_restraints 0
_refine_ls_restrained_S_all 1.180
_refine_ls_R_factor_all 0.0328
_refine_ls_R_factor_gt 0.0327
_refine_ls_shift/su_max 0.000
_refine_ls_shift/su_mean 0.000
_refine_ls_structure_factor_coef Fsqd
_refine_ls_weighting_details 'calc w=1/[\s^2^(Fo^2^)+(0.0668P)^2^+0.5051P] where P=(Fo^2^+2Fc^2^)/3'
_refine_ls_weighting_scheme calc
_refine_ls_wR_factor_gt 0.1069
_refine_ls_wR_factor_ref 0.1070
_reflns_number_gt 1324
_reflns_number_total 1330
_reflns_threshold_expression >2sigma(I)
_cod_data_source_file 903150bsup1.cif
_cod_data_source_block jpp
_cod_depositor_comments
;
The following automatic conversions were performed:
'_atom_site_symetry_multiplicity' tag replaced with
'_atom_site_symmetry_multiplicity'.

Automatic conversion script
Id: cif_correct_tags 1440 2010-10-19 06:21:57Z saulius 

The following automatic conversions were performed:

'_symmetry_cell_setting' value 'Orthorhombic' changed to
'orthorhombic' according to
/home/saulius/struct/CIF-dictionaries/cif_core.dic dictionary named
'cif_core.dic' version 2.4.2 from 2011-04-26.

Automatic conversion script
Id: cif_fix_values 1891 2012-01-12 08:04:46Z andrius 
;
_cod_original_sg_symbol_H-M P212121
_cod_database_code 7213084

loop_
_symmetry_equiv_pos_as_xyz
'x, y, z'
'-x+1/2, -y, z+1/2'
'x+1/2, -y+1/2, -z'
'-x, y+1/2, -z+1/2'

loop_
_atom_site_label
_atom_site_type_symbol
_atom_site_fract_x
_atom_site_fract_y
_atom_site_fract_z
_atom_site_U_iso_or_equiv
_atom_site_adp_type
_atom_site_occupancy
_atom_site_symmetry_multiplicity
_atom_site_calc_flag
_atom_site_refinement_flags
S1 S 1.01047(14) 0.10584(8) 0.26540(6) 0.0537(4) Uani 1 1 d .
O1 O 1.1608(4) 0.1606(3) 0.28479(19) 0.0732(9) Uani 1 1 d .
O2 O 1.0271(4) 0.0000(2) 0.24449(19) 0.0764(10) Uani 1 1 d .
N1 N 0.8884(4) 0.1220(3) 0.34089(18) 0.0521(9) Uani 1 1 d .
N2 N 0.6630(4) 0.0377(2) 0.28029(19) 0.0550(9) Uani 1 1 d .
N3 N 0.5058(5) -0.0772(3) 0.2144(2) 0.0587(9) Uani 1 1 d .
C1 C 0.9167(5) 0.1705(3) 0.1861(2) 0.0458(10) Uani 1 1 d .
C2 C 0.8453(6) 0.1174(3) 0.1249(2) 0.0527(10) Uani 1 1 d .
H2 H 0.8415 0.0461 0.1263 0.063 Uiso 1 1 calc R
C3 C 0.7799(6) 0.1687(4) 0.0623(2) 0.0583(12) Uani 1 1 d .
H3 H 0.7327 0.1314 0.0227 0.070 Uiso 1 1 calc R
C4 C 0.7843(5) 0.2748(3) 0.0581(2) 0.0534(10) Uani 1 1 d .
C5 C 0.8532(6) 0.3270(3) 0.1210(3) 0.0576(11) Uani 1 1 d .
H5 H 0.8536 0.3983 0.1204 0.069 Uiso 1 1 calc R
C6 C 0.9208(5) 0.2768(3) 0.1841(2) 0.0510(10) Uani 1 1 d .
H6 H 0.9675 0.3139 0.2238 0.061 Uiso 1 1 calc R
C7 C 0.7209(8) 0.3320(4) -0.0124(3) 0.0809(15) Uani 1 1 d .
H7A H 0.7432 0.4039 -0.0070 0.105 Uiso 1 1 calc R
H7B H 0.6032 0.3214 -0.0176 0.105 Uiso 1 1 calc R
H7C H 0.7768 0.3064 -0.0567 0.105 Uiso 1 1 calc R
C8 C 0.7382(6) 0.0815(3) 0.3418(2) 0.0471(10) Uani 1 1 d .
C9 C 0.6057(5) -0.0541(3) 0.2742(2) 0.0490(10) Uani 1 1 d .
C10 C 0.6516(6) -0.1370(3) 0.3305(3) 0.0696(13) Uani 1 1 d .
H10A H 0.6889 -0.1967 0.3035 0.090 Uiso 1 1 calc R
H10B H 0.5559 -0.1541 0.3606 0.090 Uiso 1 1 calc R
H10C H 0.7390 -0.1127 0.3630 0.090 Uiso 1 1 calc R
C11 C 0.4448(6) 0.0018(4) 0.1622(3) 0.0733(14) Uani 1 1 d .
H11A H 0.4733 -0.0165 0.1110 0.095 Uiso 1 1 calc R
H11B H 0.4951 0.0664 0.1747 0.095 Uiso 1 1 calc R
H11C H 0.3260 0.0074 0.1667 0.095 Uiso 1 1 calc R
C12 C 0.4548(7) -0.1824(4) 0.1964(4) 0.0894(17) Uani 1 1 d .
H12A H 0.4000 -0.1834 0.1479 0.116 Uiso 1 1 calc R
H12B H 0.3797 -0.2067 0.2348 0.116 Uiso 1 1 calc R
H12C H 0.5512 -0.2258 0.1947 0.116 Uiso 1 1 calc R
C13 C 0.6422(5) 0.0987(3) 0.4158(2) 0.0479(9) Uani 1 1 d .
C14 C 0.7216(7) 0.1293(4) 0.4839(2) 0.0621(12) Uani 1 1 d .
H14 H 0.8370 0.1356 0.4846 0.075 Uiso 1 1 calc R
C15 C 0.6314(9) 0.1506(4) 0.5503(3) 0.0780(15) Uani 1 1 d .
H15 H 0.6873 0.1696 0.5943 0.094 Uiso 1 1 calc R
C16 C 0.4592(9) 0.1432(4) 0.5505(3) 0.0828(16) Uani 1 1 d .
H16 H 0.3978 0.1575 0.5940 0.099 Uiso 1 1 calc R
C17 C 0.3804(7) 0.1133(4) 0.4823(3) 0.0772(15) Uani 1 1 d .
H17 H 0.2649 0.1081 0.4820 0.093 Uiso 1 1 calc R
C18 C 0.4670(6) 0.0911(3) 0.4147(3) 0.0619(12) Uani 1 1 d .
H18 H 0.4106 0.0719 0.3709 0.074 Uiso 1 1 calc R

loop_
_atom_site_aniso_label
_atom_site_aniso_U_11
_atom_site_aniso_U_22
_atom_site_aniso_U_33
_atom_site_aniso_U_23
_atom_site_aniso_U_13
_atom_site_aniso_U_12
S1 0.0492(6) 0.0551(6) 0.0567(6) 0.0074(5) 0.0002(5) 0.0051(5)
O1 0.0442(16) 0.094(2) 0.082(2) 0.0146(19) -0.0066(17) -0.0059(16)
O2 0.091(2) 0.0561(17) 0.082(2) 0.0103(16) 0.006(2) 0.0248(18)
N1 0.050(2) 0.055(2) 0.0510(19) -0.0003(17) -0.0062(16) -0.0057(17)
N2 0.062(2) 0.0502(19) 0.053(2) 0.0057(16) -0.0013(19) -0.0138(17)
N3 0.0514(19) 0.0566(18) 0.068(2) -0.0090(16) -0.010(2) -0.0052(17)
C1 0.042(2) 0.045(2) 0.050(2) -0.0015(17) 0.0060(19) 0.0039(18)
C2 0.065(3) 0.040(2) 0.053(2) -0.0027(19) -0.002(2) -0.008(2)
C3 0.069(3) 0.062(3) 0.043(2) -0.007(2) -0.002(2) -0.016(2)
C4 0.052(2) 0.058(2) 0.051(2) 0.003(2) -0.005(2) -0.001(2)
C5 0.062(3) 0.043(2) 0.069(3) -0.001(2) 0.004(3) 0.002(2)
C6 0.053(2) 0.047(2) 0.054(2) -0.0067(19) -0.009(2) -0.001(2)
C7 0.085(4) 0.086(3) 0.072(3) 0.018(3) -0.016(3) 0.004(3)
C8 0.058(3) 0.038(2) 0.045(2) 0.0078(17) -0.006(2) -0.0022(18)
C9 0.043(2) 0.051(2) 0.054(2) -0.003(2) 0.007(2) -0.0013(18)
C10 0.070(3) 0.049(2) 0.090(3) 0.002(2) 0.002(3) 0.003(2)
C11 0.061(3) 0.086(3) 0.072(3) -0.001(3) -0.019(2) -0.006(3)
C12 0.084(4) 0.073(3) 0.111(4) -0.026(3) -0.006(4) -0.025(3)
C13 0.053(2) 0.039(2) 0.051(2) 0.0071(19) 0.004(2) -0.0044(19)
C14 0.073(3) 0.060(3) 0.053(3) 0.002(2) 0.001(2) -0.008(2)
C15 0.109(5) 0.071(3) 0.053(3) -0.002(2) 0.007(3) -0.008(3)
C16 0.105(5) 0.064(3) 0.079(4) -0.003(3) 0.035(4) 0.003(3)
C17 0.065(3) 0.062(3) 0.105(4) 0.001(3) 0.022(3) -0.001(3)
C18 0.064(3) 0.050(2) 0.072(3) 0.006(2) 0.008(3) -0.001(2)

loop_
_atom_type_symbol
_atom_type_description
_atom_type_scat_dispersion_real
_atom_type_scat_dispersion_imag
_atom_type_scat_source
C C 0.0033 0.0016 'International Tables Vol C Tables 4.2.6.8 and 6.1.1.4'
H H 0.0000 0.0000 'International Tables Vol C Tables 4.2.6.8 and 6.1.1.4'
N N 0.0061 0.0033 'International Tables Vol C Tables 4.2.6.8 and 6.1.1.4'
O O 0.0106 0.0060 'International Tables Vol C Tables 4.2.6.8 and 6.1.1.4'
S S 0.1246 0.1234 'International Tables Vol C Tables 4.2.6.8 and 6.1.1.4'

loop_
_geom_angle_atom_site_label_1
_geom_angle_atom_site_label_2
_geom_angle_atom_site_label_3
_geom_angle
O2 S1 O1 117.3(2)
O2 S1 N1 112.44(19)
O1 S1 N1 103.95(19)
O2 S1 C1 106.93(18)
O1 S1 C1 107.57(19)
N1 S1 C1 108.28(17)
C8 N1 S1 119.9(3)
C9 N2 C8 127.9(4)
C9 N3 C11 121.9(3)
C9 N3 C12 122.7(4)
C11 N3 C12 115.4(4)
C6 C1 C2 119.0(4)
C6 C1 S1 118.6(3)
C2 C1 S1 122.4(3)
C3 C2 C1 121.6(4)
C3 C2 H2 119.2
C1 C2 H2 119.2
C4 C3 C2 120.8(4)
C4 C3 H3 119.6
C2 C3 H3 119.6
C3 C4 C5 116.7(4)
C3 C4 C7 121.3(4)
C5 C4 C7 122.0(4)
C6 C5 C4 123.3(4)
C6 C5 H5 118.4
C4 C5 H5 118.4
C1 C6 C5 118.6(4)
C1 C6 H6 120.7
C5 C6 H6 120.7
C4 C7 H7A 109.5
C4 C7 H7B 109.5
H7A C7 H7B 109.5
C4 C7 H7C 109.5
H7A C7 H7C 109.5
H7B C7 H7C 109.5
N1 C8 N2 124.3(4)
N1 C8 C13 114.4(3)
N2 C8 C13 120.9(4)
N2 C9 N3 118.8(4)
N2 C9 C10 121.6(4)
N3 C9 C10 119.6(3)
C9 C10 H10A 109.5
C9 C10 H10B 109.5
H10A C10 H10B 109.5
C9 C10 H10C 109.5
H10A C10 H10C 109.5
H10B C10 H10C 109.5
N3 C11 H11A 109.5
N3 C11 H11B 109.5
H11A C11 H11B 109.5
N3 C11 H11C 109.5
H11A C11 H11C 109.5
H11B C11 H11C 109.5
N3 C12 H12A 109.5
N3 C12 H12B 109.5
H12A C12 H12B 109.5
N3 C12 H12C 109.5
H12A C12 H12C 109.5
H12B C12 H12C 109.5
C18 C13 C14 118.7(4)
C18 C13 C8 118.8(4)
C14 C13 C8 122.3(4)
C15 C14 C13 121.9(5)
C15 C14 H14 119.1
C13 C14 H14 119.1
C16 C15 C14 120.3(6)
C16 C15 H15 119.9
C14 C15 H15 119.9
C15 C16 C17 117.7(5)
C15 C16 H16 121.2
C17 C16 H16 121.2
C18 C17 C16 123.6(5)
C18 C17 H17 118.2
C16 C17 H17 118.2
C17 C18 C13 117.8(5)
C17 C18 H18 121.1
C13 C18 H18 121.1

loop_
_geom_bond_atom_site_label_1
_geom_bond_atom_site_label_2
_geom_bond_distance
S1 O2 1.435(3)
S1 O1 1.444(3)
S1 N1 1.665(4)
S1 C1 1.797(4)
N1 C8 1.317(5)
N2 C9 1.287(5)
N2 C8 1.365(5)
N3 C9 1.358(5)
N3 C11 1.465(6)
N3 C12 1.466(6)
C1 C6 1.388(5)
C1 C2 1.403(5)
C2 C3 1.394(6)
C2 H2 0.9300
C3 C4 1.386(6)
C3 H3 0.9300
C4 C5 1.413(6)
C4 C7 1.534(6)
C5 C6 1.399(6)
C5 H5 0.9300
C6 H6 0.9300
C7 H7A 0.9600
C7 H7B 0.9600
C7 H7C 0.9600
C8 C13 1.530(6)
C9 C10 1.511(6)
C10 H10A 0.9600
C10 H10B 0.9600
C10 H10C 0.9600
C11 H11A 0.9600
C11 H11B 0.9600
C11 H11C 0.9600
C12 H12A 0.9600
C12 H12B 0.9600
C12 H12C 0.9600
C13 C18 1.410(7)
C13 C14 1.415(6)
C14 C15 1.403(7)
C14 H14 0.9300
C15 C16 1.386(9)
C15 H15 0.9300
C16 C17 1.411(8)
C16 H16 0.9300
C17 C18 1.409(7)
C17 H17 0.9300
C18 H18 0.9300

loop_
_geom_torsion_atom_site_label_1
_geom_torsion_atom_site_label_2
_geom_torsion_atom_site_label_3
_geom_torsion_atom_site_label_4
_geom_torsion
O2 S1 N1 C8 -52.5(4)
O1 S1 N1 C8 179.6(3)
C1 S1 N1 C8 65.4(3)
O2 S1 C1 C6 -165.5(3)
O1 S1 C1 C6 -38.7(4)
N1 S1 C1 C6 73.1(4)
O2 S1 C1 C2 12.0(4)
O1 S1 C1 C2 138.8(3)
N1 S1 C1 C2 -109.4(3)
C6 C1 C2 C3 0.5(6)
S1 C1 C2 C3 -177.0(3)
C1 C2 C3 C4 0.4(7)
C2 C3 C4 C5 -1.8(7)
C2 C3 C4 C7 176.8(5)
C3 C4 C5 C6 2.5(7)
C7 C4 C5 C6 -176.2(4)
C2 C1 C6 C5 0.1(6)
S1 C1 C6 C5 177.7(3)
C4 C5 C6 C1 -1.6(7)
S1 N1 C8 N2 -9.5(5)
S1 N1 C8 C13 177.7(3)
C9 N2 C8 N1 122.8(4)
C9 N2 C8 C13 -64.8(6)
C8 N2 C9 N3 166.8(4)
C8 N2 C9 C10 -15.2(7)
C11 N3 C9 N2 -7.8(6)
C12 N3 C9 N2 170.7(4)
C11 N3 C9 C10 174.2(4)
C12 N3 C9 C10 -7.3(6)
N1 C8 C13 C18 158.5(4)
N2 C8 C13 C18 -14.6(6)
N1 C8 C13 C14 -16.7(5)
N2 C8 C13 C14 170.2(4)
C18 C13 C14 C15 1.1(7)
C8 C13 C14 C15 176.3(4)
C13 C14 C15 C16 -0.9(8)
C14 C15 C16 C17 0.4(9)
C15 C16 C17 C18 -0.1(8)
C16 C17 C18 C13 0.3(8)
C14 C13 C18 C17 -0.8(7)
C8 C13 C18 C17 -176.1(3)
